data_4038429
loop_
_publ_author_name
'Magnus, Nicholas Andrew'
'Buser, Jonas Y.'
'Embry, Matthew C.'
'Kallman, Neil John'

_publ_section_title
;
 Diastereoselective Pictet-Spengler Based Synthesis of a Chiral
 Tetrahydroisoquinoline D1 Potentiator.
;
_journal_name_full 'The Journal of organic chemistry'
_journal_paper_doi 10.1021/acs.joc.0c00177
_journal_year 2020
_chemical_formula_moiety 'C12 H12 Br N O2'
_chemical_formula_sum 'C12 H12 Br N O2'
_chemical_formula_weight 282.14
_chemical_name_systematic LSN3179159
_space_group_crystal_system monoclinic
_space_group_IT_number 4
_space_group_name_Hall 'P 2yb'
_space_group_name_H-M_alt 'P 1 21 1'
_atom_sites_solution_hydrogens geom
_audit_creation_method SHELXL-2017/1
_cell_angle_alpha 90
_cell_angle_beta 112.7990(10)
_cell_angle_gamma 90
_cell_formula_units_Z 8
_cell_length_a 15.5606(6)
_cell_length_b 8.3186(3)
_cell_length_c 19.5153(7)
_cell_measurement_reflns_used 9449
_cell_measurement_temperature 296(2)
_cell_measurement_theta_max 78.15
_cell_measurement_theta_min 2.46
_cell_volume 2328.74(15)
_computing_cell_refinement 'Bruker SAINT'
_computing_data_collection 'Bruker APEX2'
_computing_data_reduction 'Bruker SAINT'
_computing_molecular_graphics 'Bruker SHELXTL'
_computing_publication_material 'Bruker SHELXTL'
_computing_structure_refinement 'SHELXL-2014 (Sheldrick 2014)'
_computing_structure_solution 'SHELXS-97 (Sheldrick 2008)'
_diffrn_ambient_temperature 296(2)
_diffrn_measured_fraction_theta_full 1.000
_diffrn_measured_fraction_theta_max 1.000
_diffrn_measurement_device_type 'Bruker APEX-II CCD'
_diffrn_measurement_method '\f and \w scans'
_diffrn_radiation_type CuK\a
_diffrn_radiation_wavelength 1.54178
_diffrn_reflns_av_R_equivalents 0.0593
_diffrn_reflns_av_unetI/netI 0.0277
_diffrn_reflns_Laue_measured_fraction_full 1.000
_diffrn_reflns_Laue_measured_fraction_max 1.000
_diffrn_reflns_limit_h_max 18
_diffrn_reflns_limit_h_min -18
_diffrn_reflns_limit_k_max 8
_diffrn_reflns_limit_k_min -9
_diffrn_reflns_limit_l_max 23
_diffrn_reflns_limit_l_min -23
_diffrn_reflns_number 84492
_diffrn_reflns_point_group_measured_fraction_full 0.980
_diffrn_reflns_point_group_measured_fraction_max 0.980
_diffrn_reflns_theta_full 66.993
_diffrn_reflns_theta_max 66.993
_diffrn_reflns_theta_min 2.456
_exptl_absorpt_coefficient_mu 4.695
_exptl_absorpt_correction_T_max 0.7542
_exptl_absorpt_correction_T_min 0.3794
_exptl_absorpt_correction_type multi-scan
_exptl_absorpt_process_details sadabs
_exptl_crystal_colour colourless
_exptl_crystal_density_diffrn 1.609
_exptl_crystal_description rods
_exptl_crystal_F_000 1136
_exptl_crystal_size_max 0.700
_exptl_crystal_size_mid 0.400
_exptl_crystal_size_min 0.100
_refine_diff_density_max 0.988
_refine_diff_density_min -1.512
_refine_diff_density_rms 0.102
_refine_ls_abs_structure_details
;
 Flack x determined using 3454 quotients [(I+)-(I-)]/[(I+)+(I-)]
 (Parsons, Flack and Wagner, Acta Cryst. B69 (2013) 249-259).
;
_refine_ls_abs_structure_Flack 0.116(5)
_refine_ls_extinction_coef 0.0078(8)
_refine_ls_extinction_expression Fc^*^=kFc[1+0.001xFc^2^\l^3^/sin(2\q)]^-1/4^
_refine_ls_extinction_method 'SHELXL-2017/1 (Sheldrick 2017)'
_refine_ls_goodness_of_fit_ref 1.641
_refine_ls_hydrogen_treatment constr
_refine_ls_matrix_type full
_refine_ls_number_parameters 582
_refine_ls_number_reflns 8122
_refine_ls_number_restraints 19
_refine_ls_restrained_S_all 1.642
_refine_ls_R_factor_all 0.0563
_refine_ls_R_factor_gt 0.0554
_refine_ls_shift/su_max 0.000
_refine_ls_shift/su_mean 0.000
_refine_ls_structure_factor_coef Fsqd
_refine_ls_weighting_details 'w=1/[\s^2^(Fo^2^)+(0.1000P)^2^+0.1373P] where P=(Fo^2^+2Fc^2^)/3'
_refine_ls_weighting_scheme calc
_refine_ls_wR_factor_gt 0.1851
_refine_ls_wR_factor_ref 0.1874
_reflns_Friedel_coverage 0.823
_reflns_Friedel_fraction_full 0.957
_reflns_Friedel_fraction_max 0.957
_reflns_number_gt 7897
_reflns_number_total 8122
_reflns_threshold_expression 'I > 2\s(I)'
_cod_data_source_file jo0c00177_si_002.cif
_cod_data_source_block compound_10
_cod_depositor_comments
;
The following automatic conversions were performed:

data item '_exptl_absorpt_correction_type' value 'Multi-Scan' was
changed to 'multi-scan' in accordance with the
/home/data/users/saulius/crontab/automatic-downloads/rss-feeds/ACS/lib/dictionaries/cif_core.dic
dictionary named 'cif_core.dic' version 2.4.2 last updated on
2011-04-26.

Automatic conversion script
Id: cif_fix_values 7556 2019-12-06 15:28:31Z antanas 
;
_cod_original_sg_symbol_H-M 'P 21'
_cod_database_code 4038429
_elnb_number
;
EL19500-002
;
_lot_number
;
RP7-H81735-006
;
_comments
;
This is the second daset collected for this crystal at room temperature.
The data quality is good than the previous dataset 18013. 
The structure is solved with 0.0595 R factor and absolute stereochemistry
is determined.
;
_shelx_shelxl_version_number 2017/1
_shelx_space_group_comment
;
The symmetry employed for this shelxl refinement is uniquely defined
by the following loop, which should always be used as a source of
symmetry information in preference to the above space-group names.
They are only intended as comments.
;
_shelx_estimated_absorpt_t_min 0.138
_shelx_estimated_absorpt_t_max 0.651

loop_
_space_group_symop_operation_xyz
'x, y, z'
'-x, y+1/2, -z'

loop_
_atom_site_label
_atom_site_type_symbol
_atom_site_fract_x
_atom_site_fract_y
_atom_site_fract_z
_atom_site_U_iso_or_equiv
_atom_site_adp_type
_atom_site_occupancy
_atom_site_site_symmetry_order
_atom_site_calc_flag
_atom_site_refinement_flags_posn
_atom_site_refinement_flags_adp
_atom_site_refinement_flags_occupancy
_atom_site_disorder_assembly
_atom_site_disorder_group
Br4 Br 1.13657(6) 0.25412(12) 0.36294(4) 0.0740(3) Uani 1 1 d . . . . .
Br2 Br 0.64618(10) 0.35690(18) 0.87485(6) 0.1104(5) Uani 1 1 d . . . . .
Br3 Br 0.70005(8) 0.9682(2) 0.74148(7) 0.1088(5) Uani 1 1 d . . . . .
Br1 Br 0.86046(19) 0.3554(2) 0.79978(13) 0.1609(10) Uani 1 1 d . . . . .
C42 C 0.9896(4) 0.2347(7) 0.2184(3) 0.0467(11) Uani 1 1 d . . . . .
C13 C 0.5210(6) 0.3637(9) 0.8039(4) 0.0622(16) Uani 1 1 d . . . . .
C17 C 0.4115(4) 0.4233(7) 0.6821(3) 0.0473(12) Uani 1 1 d . . . . .
C37 C 1.0133(5) 0.2078(8) 0.2935(4) 0.0559(14) Uani 1 1 d . . . . .
C18 C 0.5046(5) 0.4104(7) 0.7314(3) 0.0516(13) Uani 1 1 d . . . . .
N2 N 0.4631(4) 0.5260(8) 0.5887(3) 0.0609(13) Uani 1 1 d . . . . .
C40 C 0.8338(5) 0.1478(10) 0.2001(5) 0.0691(19) Uani 1 1 d . . . . .
H40 H 0.773106 0.123467 0.168307 0.083 Uiso 1 1 calc R U . . .
C44 C 1.0302(4) 0.2609(10) 0.1070(3) 0.0555(13) Uani 1 1 d . . . . .
H44 H 1.037987 0.146341 0.099278 0.067 Uiso 1 1 calc R U . . .
C45 C 0.8602(4) 0.2401(10) 0.0878(4) 0.0601(15) Uani 1 1 d . . . . .
H45 H 0.811148 0.321520 0.076842 0.072 Uiso 1 1 calc R U . . .
C22 C 0.3281(6) 0.3449(14) 0.5461(5) 0.081(2) Uani 1 1 d . . . . .
H22A H 0.314016 0.382843 0.496442 0.122 Uiso 1 1 calc R U . . .
H22B H 0.271206 0.321727 0.552382 0.122 Uiso 1 1 calc R U . . .
H22C H 0.365139 0.248989 0.554492 0.122 Uiso 1 1 calc R U . . .
N4 N 0.9335(4) 0.3091(8) 0.0686(4) 0.0638(15) Uani 1 1 d . . . . .
C21 C 0.3825(5) 0.4743(8) 0.6018(4) 0.0550(14) Uani 1 1 d . . . . .
H21 H 0.341301 0.567556 0.594020 0.066 Uiso 1 1 calc R U . . .
C43 C 1.0600(4) 0.2976(8) 0.1888(3) 0.0503(13) Uani 1 1 d . . . . .
H43A H 1.066561 0.412882 0.196390 0.060 Uiso 1 1 calc R U . . .
H43B H 1.120217 0.248608 0.216124 0.060 Uiso 1 1 calc R U . . .
C41 C 0.8963(4) 0.2061(8) 0.1709(4) 0.0536(14) Uani 1 1 d . . . . .
C16 C 0.3406(6) 0.3881(10) 0.7067(5) 0.0687(18) Uani 1 1 d . . . . .
H16 H 0.278846 0.394162 0.673279 0.082 Uiso 1 1 calc R U . . .
C46 C 0.8171(6) 0.0952(14) 0.0388(6) 0.084(2) Uani 1 1 d . . . . .
H46A H 0.802984 0.122305 -0.012240 0.127 Uiso 1 1 calc R U . . .
H46B H 0.760883 0.064752 0.044705 0.127 Uiso 1 1 calc R U . . .
H46C H 0.860386 0.007154 0.053071 0.127 Uiso 1 1 calc R U . . .
C32 C 0.5814(5) 0.8408(9) 0.9182(3) 0.0598(15) Uani 1 1 d . . . . .
H32 H 0.567246 0.950000 0.929557 0.072 Uiso 1 1 calc R U . . .
C30 C 0.5495(4) 0.8755(8) 0.7842(3) 0.0490(12) Uani 1 1 d . . . . .
C31 C 0.6233(5) 0.8450(10) 0.8605(3) 0.0583(15) Uani 1 1 d . . . . .
H31A H 0.653809 0.743353 0.860559 0.070 Uiso 1 1 calc R U . . .
H31B H 0.669979 0.929228 0.872756 0.070 Uiso 1 1 calc R U . . .
C27 C 0.4172(8) 0.9264(13) 0.6393(5) 0.090(3) Uani 1 1 d . . . . .
H27 H 0.372151 0.942376 0.591816 0.108 Uiso 1 1 calc R U . . .
N3 N 0.4979(5) 0.7443(8) 0.8913(3) 0.0652(14) Uani 1 1 d . . . . .
C28 C 0.3919(6) 0.8726(11) 0.6957(4) 0.075(2) Uani 1 1 d . . . . .
H28 H 0.329275 0.852262 0.684962 0.090 Uiso 1 1 calc R U . . .
C25 C 0.5744(5) 0.9309(9) 0.7256(4) 0.0580(15) Uani 1 1 d . . . . .
C29 C 0.4556(4) 0.8474(7) 0.7676(4) 0.0524(13) Uani 1 1 d . . . . .
O8 O 0.8522(5) 0.5006(10) -0.0146(4) 0.095(2) Uani 1 1 d . . . . .
O7 O 1.0055(4) 0.4678(9) 0.0187(3) 0.0807(16) Uani 1 1 d . . . . .
C48 C 1.0758(6) 0.3633(14) 0.0664(5) 0.076(2) Uani 1 1 d . . . . .
H48A H 1.126672 0.425160 0.101471 0.091 Uiso 1 1 calc R U . . .
H48B H 1.100261 0.296001 0.037555 0.091 Uiso 1 1 calc R U . . .
C47 C 0.9219(6) 0.4289(11) 0.0211(4) 0.0678(18) Uani 1 1 d . . . . .
C38 C 0.9511(6) 0.1546(10) 0.3232(5) 0.0673(18) Uani 1 1 d . . . . .
H38 H 0.969528 0.138584 0.374094 0.081 Uiso 1 1 calc R U . . .
C34 C 0.3592(7) 0.9182(12) 0.8399(7) 0.087(3) Uani 1 1 d . . . . .
H34A H 0.329067 0.873453 0.870180 0.130 Uiso 1 1 calc R U . . .
H34B H 0.312941 0.954650 0.793681 0.130 Uiso 1 1 calc R U . . .
H34C H 0.397518 1.007257 0.865477 0.130 Uiso 1 1 calc R U . . .
O6 O 0.4139(8) 0.5892(10) 0.9425(5) 0.111(3) Uani 1 1 d . . . . .
O5 O 0.5677(8) 0.6639(9) 1.0068(4) 0.105(3) Uani 1 1 d . . . . .
C33 C 0.4195(5) 0.7908(8) 0.8249(4) 0.0573(15) Uani 1 1 d . . . . .
H33 H 0.380824 0.695392 0.805273 0.069 Uiso 1 1 calc R U . . .
C35 C 0.4869(9) 0.6594(11) 0.9456(5) 0.080(2) Uani 1 1 d . . . . .
C26 C 0.5098(7) 0.9562(11) 0.6541(4) 0.075(2) Uani 1 1 d . . . . .
H26 H 0.528499 0.992423 0.616938 0.090 Uiso 1 1 calc R U . . .
C36 C 0.6356(8) 0.7494(13) 0.9898(4) 0.086(2) Uani 1 1 d . . . . .
H36A H 0.679752 0.675907 0.982603 0.103 Uiso 1 1 calc R U . . .
H36B H 0.669290 0.823322 1.029596 0.103 Uiso 1 1 calc R U . . .
C19 C 0.5823(4) 0.4531(10) 0.7067(4) 0.0612(15) Uani 1 1 d . . . . .
H19A H 0.603267 0.561845 0.722467 0.073 Uiso 1 1 calc R U . . .
H19B H 0.634550 0.381148 0.730334 0.073 Uiso 1 1 calc R U . . .
C20 C 0.5515(5) 0.4413(10) 0.6235(4) 0.0606(15) Uani 1 1 d . . . . .
H20 H 0.545519 0.328725 0.607509 0.073 Uiso 1 1 calc R U . . .
C24 C 0.6092(7) 0.5382(15) 0.5889(6) 0.090(3) Uani 1 1 d . . . . .
H24A H 0.650213 0.613085 0.624818 0.108 Uiso 1 1 calc R U . . .
H24B H 0.646658 0.466697 0.572495 0.108 Uiso 1 1 calc R U . . .
O3 O 0.5427(6) 0.6232(11) 0.5267(4) 0.103(2) Uani 1 1 d . . . . .
C23 C 0.4586(7) 0.6146(12) 0.5301(4) 0.077(2) Uani 1 1 d . . . . .
O4 O 0.3903(7) 0.6834(11) 0.4856(4) 0.108(3) Uani 1 1 d . . . . .
C14 C 0.4513(9) 0.3315(10) 0.8285(5) 0.084(3) Uani 1 1 d . . . . .
H14 H 0.465640 0.301353 0.877560 0.100 Uiso 1 1 calc R U . . .
C6 C 0.9575(5) 0.2259(9) 0.7133(4) 0.0618(16) Uani 1 1 d . . . . .
C7 C 0.8720(5) 0.2696(12) 0.6458(5) 0.0706(18) Uani 1 1 d . . . . .
H7A H 0.825663 0.185199 0.635556 0.085 Uiso 1 1 calc R U . . .
H7B H 0.845190 0.368439 0.655065 0.085 Uiso 1 1 calc R U . . .
C1 C 0.9616(9) 0.2642(12) 0.7839(5) 0.090(3) Uani 1 1 d . U . . .
C2 C 1.0503(18) 0.212(2) 0.8470(6) 0.174(11) Uani 1 1 d . U . . .
H2 H 1.051264 0.219006 0.894891 0.209 Uiso 1 1 calc R U . . .
C15 C 0.3599(8) 0.3441(11) 0.7797(6) 0.084(3) Uani 1 1 d . . . . .
H15 H 0.311752 0.323582 0.795517 0.100 Uiso 1 1 calc R U . . .
C39 C 0.8603(6) 0.1259(12) 0.2747(6) 0.079(2) Uani 1 1 d . . . . .
H39 H 0.816689 0.091132 0.293224 0.095 Uiso 1 1 calc R U . . .
N1 N 0.9469(6) 0.1488(10) 0.5734(4) 0.0784(19) Uani 1 1 d . . . . .
C9 C 1.0317(7) 0.0990(10) 0.6299(7) 0.083(3) Uani 1 1 d . . . . .
H9 H 1.034720 -0.018565 0.628430 0.099 Uiso 1 1 calc R U . . .
C5 C 1.0326(5) 0.1474(9) 0.7057(5) 0.074(2) Uani 1 1 d . . . . .
O1 O 0.8350(10) 0.177(2) 0.4598(5) 0.168(7) Uani 1 1 d . . . . .
C8 C 0.8985(5) 0.2910(11) 0.5804(5) 0.073(2) Uani 1 1 d . . . . .
H8 H 0.938724 0.385464 0.587556 0.088 Uiso 1 1 calc R U . . .
C11 C 0.9095(13) 0.092(2) 0.5007(9) 0.126(6) Uani 1 1 d . . . . .
C12 C 0.8165(8) 0.299(2) 0.5036(8) 0.136(7) Uani 1 1 d . . . . .
H12A H 0.757712 0.279156 0.508489 0.163 Uiso 1 1 calc R U . . .
H12B H 0.813784 0.403971 0.481071 0.163 Uiso 1 1 calc R U . . .
C10 C 1.1180(10) 0.1678(19) 0.6189(11) 0.135(6) Uani 1 1 d . . . . .
H10A H 1.118359 0.130490 0.572505 0.203 Uiso 1 1 calc R U . . .
H10B H 1.173741 0.132463 0.658863 0.203 Uiso 1 1 calc R U . . .
H10C H 1.115441 0.283128 0.618668 0.203 Uiso 1 1 calc R U . . .
O2 O 0.9463(15) -0.0209(19) 0.4811(9) 0.220(10) Uani 1 1 d . . . . .
C4 C 1.1109(9) 0.1125(18) 0.7686(10) 0.134(7) Uani 1 1 d . . . . .
H4 H 1.159353 0.055069 0.763497 0.161 Uiso 1 1 calc R U . . .
C3 C 1.1197(17) 0.162(3) 0.8411(12) 0.175(11) Uani 1 1 d . U . . .
H3 H 1.176220 0.155826 0.881754 0.210 Uiso 1 1 calc R U . . .

loop_
_atom_site_aniso_label
_atom_site_aniso_U_11
_atom_site_aniso_U_22
_atom_site_aniso_U_33
_atom_site_aniso_U_23
_atom_site_aniso_U_13
_atom_site_aniso_U_12
Br4 0.0697(5) 0.0912(6) 0.0537(4) -0.0047(3) 0.0156(3) 0.0065(4)
Br2 0.1243(9) 0.1209(9) 0.0558(5) 0.0077(5) 0.0018(5) 0.0464(7)
Br3 0.0817(6) 0.1620(12) 0.1042(8) 0.0140(7) 0.0595(6) -0.0104(6)
Br1 0.254(2) 0.1263(12) 0.1800(17) -0.0761(12) 0.1693(19) -0.0797(14)
C42 0.049(3) 0.044(3) 0.056(3) 0.003(2) 0.029(2) 0.004(2)
C13 0.085(4) 0.052(3) 0.048(3) 0.002(3) 0.024(3) 0.012(3)
C17 0.055(3) 0.038(3) 0.056(3) -0.003(2) 0.028(3) 0.003(2)
C37 0.054(3) 0.061(4) 0.052(3) 0.005(2) 0.019(3) 0.012(2)
C18 0.073(4) 0.038(3) 0.047(3) 0.001(2) 0.026(3) 0.008(2)
N2 0.063(3) 0.073(4) 0.052(3) 0.009(3) 0.028(2) 0.002(3)
C40 0.049(3) 0.070(4) 0.097(6) 0.010(4) 0.037(4) 0.001(3)
C44 0.045(3) 0.074(4) 0.049(3) 0.004(3) 0.019(2) 0.006(3)
C45 0.044(3) 0.066(4) 0.062(4) 0.006(3) 0.012(2) 0.009(3)
C22 0.068(4) 0.105(6) 0.068(4) -0.026(5) 0.024(4) -0.021(4)
N4 0.047(3) 0.080(4) 0.059(3) 0.018(3) 0.014(2) 0.007(2)
C21 0.056(3) 0.062(4) 0.050(3) -0.004(3) 0.023(3) 0.002(3)
C43 0.041(3) 0.062(4) 0.048(3) 0.002(2) 0.018(2) -0.001(2)
C41 0.045(3) 0.050(3) 0.068(4) 0.007(3) 0.025(3) 0.007(2)
C16 0.078(4) 0.064(4) 0.083(5) -0.008(3) 0.052(4) -0.008(3)
C46 0.064(4) 0.100(7) 0.079(5) -0.010(5) 0.016(4) -0.015(4)
C32 0.074(4) 0.058(4) 0.042(3) -0.003(3) 0.017(3) -0.005(3)
C30 0.055(3) 0.050(3) 0.042(3) 0.001(2) 0.019(2) 0.002(2)
C31 0.049(3) 0.071(4) 0.048(3) 0.004(3) 0.011(3) 0.001(3)
C27 0.111(7) 0.084(6) 0.051(4) 0.008(4) 0.006(4) -0.008(5)
N3 0.090(4) 0.055(3) 0.061(3) -0.001(3) 0.040(3) -0.007(3)
C28 0.064(4) 0.073(5) 0.066(4) 0.002(4) 0.001(3) -0.005(3)
C25 0.071(4) 0.059(4) 0.050(3) -0.001(3) 0.030(3) -0.001(3)
C29 0.054(3) 0.043(3) 0.057(3) -0.007(2) 0.017(3) -0.005(2)
O8 0.087(4) 0.100(5) 0.070(4) 0.031(3) 0.001(3) 0.006(3)
O7 0.080(3) 0.103(4) 0.058(3) 0.019(3) 0.025(3) -0.004(3)
C48 0.063(4) 0.106(6) 0.063(4) 0.010(4) 0.030(3) -0.007(4)
C47 0.071(4) 0.083(5) 0.040(3) 0.002(3) 0.011(3) -0.006(4)
C38 0.075(4) 0.073(5) 0.066(4) 0.012(3) 0.041(4) 0.009(3)
C34 0.080(5) 0.073(5) 0.120(8) -0.018(5) 0.054(6) -0.007(4)
O6 0.170(8) 0.083(4) 0.122(6) -0.001(4) 0.102(6) -0.034(5)
O5 0.184(8) 0.080(4) 0.063(4) 0.010(3) 0.060(5) -0.006(5)
C33 0.054(3) 0.052(3) 0.066(4) -0.010(3) 0.023(3) -0.013(2)
C35 0.130(7) 0.063(4) 0.065(5) 0.002(3) 0.055(5) -0.003(4)
C26 0.099(6) 0.071(5) 0.050(4) 0.004(3) 0.024(4) -0.003(4)
C36 0.113(7) 0.085(6) 0.052(4) 0.009(4) 0.023(4) 0.019(5)
C19 0.040(3) 0.080(4) 0.060(4) -0.006(3) 0.015(3) -0.001(3)
C20 0.059(4) 0.068(4) 0.062(4) -0.010(3) 0.032(3) -0.008(3)
C24 0.074(5) 0.123(8) 0.095(7) -0.028(6) 0.058(5) -0.031(5)
O3 0.129(6) 0.123(6) 0.090(5) 0.004(4) 0.079(5) -0.025(5)
C23 0.103(6) 0.084(5) 0.053(4) 0.003(4) 0.039(4) -0.013(5)
O4 0.128(6) 0.125(6) 0.065(4) 0.042(4) 0.030(4) 0.012(5)
C14 0.143(9) 0.060(4) 0.071(5) 0.009(3) 0.065(6) 0.006(4)
C6 0.072(4) 0.052(4) 0.058(3) -0.005(3) 0.021(3) -0.021(3)
C7 0.062(4) 0.071(5) 0.071(4) -0.003(4) 0.017(3) -0.007(3)
C1 0.143(8) 0.073(5) 0.055(4) -0.014(4) 0.040(5) -0.044(6)
C2 0.27(2) 0.150(14) 0.043(5) 0.003(6) -0.006(9) -0.141(16)
C15 0.118(8) 0.066(5) 0.102(7) -0.004(4) 0.081(6) -0.012(5)
C39 0.067(4) 0.089(6) 0.098(6) 0.022(5) 0.051(5) 0.004(4)
N1 0.085(4) 0.083(4) 0.080(4) -0.028(4) 0.045(4) -0.030(4)
C9 0.082(5) 0.051(4) 0.138(8) 0.006(4) 0.068(6) -0.002(3)
C5 0.058(4) 0.054(4) 0.089(5) 0.018(4) 0.008(3) -0.007(3)
O1 0.163(11) 0.279(19) 0.057(4) -0.030(7) 0.037(6) -0.102(12)
C8 0.057(4) 0.082(5) 0.065(4) 0.004(4) 0.007(3) -0.011(3)
C11 0.156(13) 0.161(13) 0.097(9) -0.062(9) 0.089(10) -0.091(11)
C12 0.071(6) 0.197(17) 0.099(9) 0.053(10) -0.010(6) -0.034(8)
C10 0.096(8) 0.112(10) 0.223(19) 0.039(11) 0.087(10) 0.009(7)
O2 0.38(2) 0.189(13) 0.196(13) -0.125(12) 0.224(17) -0.130(15)
C4 0.086(7) 0.101(9) 0.167(15) 0.066(9) -0.005(8) -0.013(6)
C3 0.162(16) 0.183(19) 0.123(15) 0.101(15) -0.009(12) 0.000(13)

loop_
_atom_type_symbol
_atom_type_description
_atom_type_scat_dispersion_real
_atom_type_scat_dispersion_imag
_atom_type_scat_source
C C 0.0181 0.0091 'International Tables Vol C Tables 4.2.6.8 and 6.1.1.4'
H H 0.0000 0.0000 'International Tables Vol C Tables 4.2.6.8 and 6.1.1.4'
Br Br -0.6763 1.2805 'International Tables Vol C Tables 4.2.6.8 and 6.1.1.4'
N N 0.0311 0.0180 'International Tables Vol C Tables 4.2.6.8 and 6.1.1.4'
O O 0.0492 0.0322 'International Tables Vol C Tables 4.2.6.8 and 6.1.1.4'

loop_
_geom_angle_atom_site_label_1
_geom_angle_atom_site_label_2
_geom_angle_atom_site_label_3
_geom_angle
_geom_angle_site_symmetry_1
_geom_angle_site_symmetry_3
_geom_angle_publ_flag
C37 C42 C41 117.0(5) . . ?
C37 C42 C43 121.6(5) . . ?
C41 C42 C43 121.3(5) . . ?
C14 C13 C18 123.4(8) . . ?
C14 C13 Br2 117.7(6) . . ?
C18 C13 Br2 118.7(6) . . ?
C16 C17 C18 119.6(7) . . ?
C16 C17 C21 117.1(6) . . ?
C18 C17 C21 123.3(5) . . ?
C38 C37 C42 123.7(6) . . ?
C38 C37 Br4 116.2(5) . . ?
C42 C37 Br4 120.1(5) . . ?
C13 C18 C17 117.0(6) . . ?
C13 C18 C19 122.4(7) . . ?
C17 C18 C19 120.5(6) . . ?
C23 N2 C21 123.8(7) . . ?
C23 N2 C20 113.1(6) . . ?
C21 N2 C20 120.1(6) . . ?
C39 C40 C41 121.0(8) . . ?
C39 C40 H40 119.5 . . ?
C41 C40 H40 119.5 . . ?
N4 C44 C43 108.8(5) . . ?
N4 C44 C48 100.1(6) . . ?
C43 C44 C48 115.2(6) . . ?
N4 C44 H44 110.7 . . ?
C43 C44 H44 110.7 . . ?
C48 C44 H44 110.7 . . ?
N4 C45 C46 110.5(7) . . ?
N4 C45 C41 110.2(5) . . ?
C46 C45 C41 114.4(7) . . ?
N4 C45 H45 107.1 . . ?
C46 C45 H45 107.1 . . ?
C41 C45 H45 107.1 . . ?
C21 C22 H22A 109.5 . . ?
C21 C22 H22B 109.5 . . ?
H22A C22 H22B 109.5 . . ?
C21 C22 H22C 109.5 . . ?
H22A C22 H22C 109.5 . . ?
H22B C22 H22C 109.5 . . ?
C47 N4 C45 124.8(6) . . ?
C47 N4 C44 113.6(6) . . ?
C45 N4 C44 121.3(6) . . ?
N2 C21 C17 109.7(5) . . ?
N2 C21 C22 111.3(6) . . ?
C17 C21 C22 113.6(6) . . ?
N2 C21 H21 107.4 . . ?
C17 C21 H21 107.4 . . ?
C22 C21 H21 107.4 . . ?
C44 C43 C42 111.2(5) . . ?
C44 C43 H43A 109.4 . . ?
C42 C43 H43A 109.4 . . ?
C44 C43 H43B 109.4 . . ?
C42 C43 H43B 109.4 . . ?
H43A C43 H43B 108.0 . . ?
C40 C41 C42 119.6(7) . . ?
C40 C41 C45 118.3(6) . . ?
C42 C41 C45 122.1(5) . . ?
C15 C16 C17 121.6(9) . . ?
C15 C16 H16 119.2 . . ?
C17 C16 H16 119.2 . . ?
C45 C46 H46A 109.5 . . ?
C45 C46 H46B 109.5 . . ?
H46A C46 H46B 109.5 . . ?
C45 C46 H46C 109.5 . . ?
H46A C46 H46C 109.5 . . ?
H46B C46 H46C 109.5 . . ?
N3 C32 C31 109.4(6) . . ?
N3 C32 C36 99.0(7) . . ?
C31 C32 C36 116.8(7) . . ?
N3 C32 H32 110.4 . . ?
C31 C32 H32 110.4 . . ?
C36 C32 H32 110.4 . . ?
C29 C30 C25 117.2(6) . . ?
C29 C30 C31 122.1(6) . . ?
C25 C30 C31 120.7(6) . . ?
C32 C31 C30 111.0(6) . . ?
C32 C31 H31A 109.4 . . ?
C30 C31 H31A 109.4 . . ?
C32 C31 H31B 109.4 . . ?
C30 C31 H31B 109.4 . . ?
H31A C31 H31B 108.0 . . ?
C28 C27 C26 119.3(8) . . ?
C28 C27 H27 120.3 . . ?
C26 C27 H27 120.3 . . ?
C35 N3 C32 112.3(7) . . ?
C35 N3 C33 121.9(7) . . ?
C32 N3 C33 120.3(6) . . ?
C27 C28 C29 123.0(8) . . ?
C27 C28 H28 118.5 . . ?
C29 C28 H28 118.5 . . ?
C26 C25 C30 123.0(7) . . ?
C26 C25 Br3 116.3(6) . . ?
C30 C25 Br3 120.7(5) . . ?
C28 C29 C30 119.1(7) . . ?
C28 C29 C33 118.2(6) . . ?
C30 C29 C33 122.7(6) . . ?
C47 O7 C48 109.6(6) . . ?
O7 C48 C44 106.8(6) . . ?
O7 C48 H48A 110.4 . . ?
C44 C48 H48A 110.4 . . ?
O7 C48 H48B 110.4 . . ?
C44 C48 H48B 110.4 . . ?
H48A C48 H48B 108.6 . . ?
O8 C47 N4 128.9(8) . . ?
O8 C47 O7 121.7(8) . . ?
N4 C47 O7 109.3(7) . . ?
C37 C38 C39 117.7(7) . . ?
C37 C38 H38 121.2 . . ?
C39 C38 H38 121.2 . . ?
C33 C34 H34A 109.5 . . ?
C33 C34 H34B 109.5 . . ?
H34A C34 H34B 109.5 . . ?
C33 C34 H34C 109.5 . . ?
H34A C34 H34C 109.5 . . ?
H34B C34 H34C 109.5 . . ?
C35 O5 C36 109.2(6) . . ?
N3 C33 C29 108.7(5) . . ?
N3 C33 C34 112.6(7) . . ?
C29 C33 C34 111.2(7) . . ?
N3 C33 H33 108.1 . . ?
C29 C33 H33 108.1 . . ?
C34 C33 H33 108.1 . . ?
O6 C35 N3 126.7(11) . . ?
O6 C35 O5 124.5(8) . . ?
N3 C35 O5 108.8(9) . . ?
C27 C26 C25 118.4(8) . . ?
C27 C26 H26 120.8 . . ?
C25 C26 H26 120.8 . . ?
O5 C36 C32 105.5(8) . . ?
O5 C36 H36A 110.6 . . ?
C32 C36 H36A 110.6 . . ?
O5 C36 H36B 110.6 . . ?
C32 C36 H36B 110.6 . . ?
H36A C36 H36B 108.8 . . ?
C20 C19 C18 111.6(5) . . ?
C20 C19 H19A 109.3 . . ?
C18 C19 H19A 109.3 . . ?
C20 C19 H19B 109.3 . . ?
C18 C19 H19B 109.3 . . ?
H19A C19 H19B 108.0 . . ?
N2 C20 C19 108.7(5) . . ?
N2 C20 C24 98.5(7) . . ?
C19 C20 C24 116.1(7) . . ?
N2 C20 H20 111.0 . . ?
C19 C20 H20 111.0 . . ?
C24 C20 H20 111.0 . . ?
O3 C24 C20 106.1(7) . . ?
O3 C24 H24A 110.5 . . ?
C20 C24 H24A 110.5 . . ?
O3 C24 H24B 110.5 . . ?
C20 C24 H24B 110.5 . . ?
H24A C24 H24B 108.7 . . ?
C23 O3 C24 109.2(6) . . ?
O4 C23 O3 122.5(8) . . ?
O4 C23 N2 127.4(9) . . ?
O3 C23 N2 110.1(9) . . ?
C13 C14 C15 119.3(8) . . ?
C13 C14 H14 120.3 . . ?
C15 C14 H14 120.3 . . ?
C1 C6 C5 119.6(9) . . ?
C1 C6 C7 119.7(9) . . ?
C5 C6 C7 120.7(7) . . ?
C8 C7 C6 109.4(6) . . ?
C8 C7 H7A 109.8 . . ?
C6 C7 H7A 109.8 . . ?
C8 C7 H7B 109.8 . . ?
C6 C7 H7B 109.8 . . ?
H7A C7 H7B 108.2 . . ?
C6 C1 C2 114.6(14) . . ?
C6 C1 Br1 122.4(8) . . ?
C2 C1 Br1 122.7(11) . . ?
C3 C2 C1 126.2(17) . . ?
C3 C2 H2 116.9 . . ?
C1 C2 H2 116.9 . . ?
C14 C15 C16 119.1(8) . . ?
C14 C15 H15 120.5 . . ?
C16 C15 H15 120.5 . . ?
C40 C39 C38 120.9(7) . . ?
C40 C39 H39 119.5 . . ?
C38 C39 H39 119.5 . . ?
C11 N1 C9 126.3(12) . . ?
C11 N1 C8 110.4(12) . . ?
C9 N1 C8 122.1(7) . . ?
N1 C9 C5 109.5(7) . . ?
N1 C9 C10 112.3(10) . . ?
C5 C9 C10 110.7(11) . . ?
N1 C9 H9 108.1 . . ?
C5 C9 H9 108.1 . . ?
C10 C9 H9 108.1 . . ?
C4 C5 C6 119.3(13) . . ?
C4 C5 C9 118.5(12) . . ?
C6 C5 C9 122.2(7) . . ?
C11 O1 C12 110.5(9) . . ?
N1 C8 C7 108.1(7) . . ?
N1 C8 C12 102.1(11) . . ?
C7 C8 C12 115.7(9) . . ?
N1 C8 H8 110.2 . . ?
C7 C8 H8 110.2 . . ?
C12 C8 H8 110.2 . . ?
O2 C11 O1 128.2(17) . . ?
O2 C11 N1 121(2) . . ?
O1 C11 N1 110.9(14) . . ?
O1 C12 C8 105.4(13) . . ?
O1 C12 H12A 110.7 . . ?
C8 C12 H12A 110.7 . . ?
O1 C12 H12B 110.7 . . ?
C8 C12 H12B 110.7 . . ?
H12A C12 H12B 108.8 . . ?
C9 C10 H10A 109.5 . . ?
C9 C10 H10B 109.5 . . ?
H10A C10 H10B 109.5 . . ?
C9 C10 H10C 109.5 . . ?
H10A C10 H10C 109.5 . . ?
H10B C10 H10C 109.5 . . ?
C5 C4 C3 122.1(17) . . ?
C5 C4 H4 118.9 . . ?
C3 C4 H4 118.9 . . ?
C2 C3 C4 116.7(18) . . ?
C2 C3 H3 121.6 . . ?
C4 C3 H3 121.6 . . ?

loop_
_geom_bond_atom_site_label_1
_geom_bond_atom_site_label_2
_geom_bond_distance
_geom_bond_site_symmetry_2
_geom_bond_publ_flag
Br4 C37 1.910(7) . ?
Br2 C13 1.904(8) . ?
Br3 C25 1.884(7) . ?
Br1 C1 1.877(14) . ?
C42 C37 1.383(9) . ?
C42 C41 1.409(9) . ?
C42 C43 1.516(8) . ?
C13 C14 1.371(13) . ?
C13 C18 1.393(9) . ?
C17 C16 1.395(9) . ?
C17 C18 1.397(10) . ?
C17 C21 1.512(9) . ?
C37 C38 1.381(11) . ?
C18 C19 1.508(9) . ?
N2 C23 1.339(10) . ?
N2 C21 1.439(9) . ?
N2 C20 1.458(10) . ?
C40 C39 1.362(14) . ?
C40 C41 1.391(10) . ?
C40 H40 0.9300 . ?
C44 N4 1.453(8) . ?
C44 C43 1.510(8) . ?
C44 C48 1.515(10) . ?
C44 H44 0.9800 . ?
C45 N4 1.449(10) . ?
C45 C46 1.523(12) . ?
C45 C41 1.523(10) . ?
C45 H45 0.9800 . ?
C22 C21 1.531(11) . ?
C22 H22A 0.9600 . ?
C22 H22B 0.9600 . ?
C22 H22C 0.9600 . ?
N4 C47 1.326(10) . ?
C21 H21 0.9800 . ?
C43 H43A 0.9700 . ?
C43 H43B 0.9700 . ?
C16 C15 1.388(14) . ?
C16 H16 0.9300 . ?
C46 H46A 0.9600 . ?
C46 H46B 0.9600 . ?
C46 H46C 0.9600 . ?
C32 N3 1.443(10) . ?
C32 C31 1.504(10) . ?
C32 C36 1.526(10) . ?
C32 H32 0.9800 . ?
C30 C29 1.388(9) . ?
C30 C25 1.418(9) . ?
C30 C31 1.509(8) . ?
C31 H31A 0.9700 . ?
C31 H31B 0.9700 . ?
C27 C28 1.378(14) . ?
C27 C26 1.379(16) . ?
C27 H27 0.9300 . ?
N3 C35 1.337(10) . ?
N3 C33 1.446(10) . ?
C28 C29 1.384(10) . ?
C28 H28 0.9300 . ?
C25 C26 1.383(11) . ?
C29 C33 1.509(10) . ?
O8 C47 1.196(11) . ?
O7 C47 1.358(10) . ?
O7 C48 1.424(11) . ?
C48 H48A 0.9700 . ?
C48 H48B 0.9700 . ?
C38 C39 1.383(14) . ?
C38 H38 0.9300 . ?
C34 C33 1.517(11) . ?
C34 H34A 0.9600 . ?
C34 H34B 0.9600 . ?
C34 H34C 0.9600 . ?
O6 C35 1.258(14) . ?
O5 C35 1.359(15) . ?
O5 C36 1.414(15) . ?
C33 H33 0.9800 . ?
C26 H26 0.9300 . ?
C36 H36A 0.9700 . ?
C36 H36B 0.9700 . ?
C19 C20 1.507(10) . ?
C19 H19A 0.9700 . ?
C19 H19B 0.9700 . ?
C20 C24 1.544(11) . ?
C20 H20 0.9800 . ?
C24 O3 1.439(16) . ?
C24 H24A 0.9700 . ?
C24 H24B 0.9700 . ?
O3 C23 1.338(13) . ?
C23 O4 1.223(14) . ?
C14 C15 1.374(16) . ?
C14 H14 0.9300 . ?
C6 C1 1.393(11) . ?
C6 C5 1.396(13) . ?
C6 C7 1.509(11) . ?
C7 C8 1.497(12) . ?
C7 H7A 0.9700 . ?
C7 H7B 0.9700 . ?
C1 C2 1.52(3) . ?
C2 C3 1.20(3) . ?
C2 H2 0.9300 . ?
C15 H15 0.9300 . ?
C39 H39 0.9300 . ?
N1 C11 1.390(14) . ?
N1 C9 1.414(14) . ?
N1 C8 1.437(13) . ?
C9 C5 1.527(15) . ?
C9 C10 1.550(14) . ?
C9 H9 0.9800 . ?
C5 C4 1.385(15) . ?
O1 C11 1.33(3) . ?
O1 C12 1.43(3) . ?
C8 C12 1.548(13) . ?
C8 H8 0.9800 . ?
C11 O2 1.24(3) . ?
C12 H12A 0.9700 . ?
C12 H12B 0.9700 . ?
C10 H10A 0.9600 . ?
C10 H10B 0.9600 . ?
C10 H10C 0.9600 . ?
C4 C3 1.43(3) . ?
C4 H4 0.9300 . ?
C3 H3 0.9300 . ?

loop_
_geom_hbond_atom_site_label_D
_geom_hbond_atom_site_label_H
_geom_hbond_atom_site_label_A
_geom_hbond_distance_DH
_geom_hbond_distance_HA
_geom_hbond_distance_DA
_geom_hbond_angle_DHA
_geom_hbond_site_symmetry_A
_geom_hbond_publ_flag
C10 H10C O2 0.96 2.43 3.164(19) 132.6 2_756 yes
C12 H12A O4 0.97 2.48 3.443(16) 170.8 2_646 yes
C24 H24B O4 0.97 2.58 3.291(14) 130.1 2_646 yes
C38 H38 O2 0.93 2.61 3.436(17) 147.6 . yes
C48 H48B O8 0.97 2.65 3.502(14) 146.1 2_745 yes
C44 H44 O7 0.98 2.60 3.349(9) 133.4 2_745 yes
C44 H44 Br1 0.98 3.13 3.897(8) 135.8 2_746 yes
C10 H10C O2 0.96 2.43 3.164(19) 132.6 2_756 yes
C12 H12A O4 0.97 2.48 3.443(16) 170.8 2_646 yes
C24 H24B O4 0.97 2.58 3.291(14) 130.1 2_646 yes
C34 H34C O5 0.96 2.68 3.432(12) 136.0 2_657 yes
C38 H38 O2 0.93 2.61 3.436(17) 147.6 . yes
C48 H48B O8 0.97 2.65 3.502(14) 146.1 2_745 yes
C32 H32 O6 0.98 2.66 3.393(10) 131.5 2_657 yes
C22 H22A Br4 0.96 3.16 3.738(8) 120.4 1_455 yes
C44 H44 O7 0.98 2.60 3.349(9) 133.4 2_745 yes
C44 H44 Br1 0.98 3.13 3.897(8) 135.8 2_746 yes
C10 H10C O2 0.96 2.43 3.164(19) 132.6 2_756 yes
C12 H12A O4 0.97 2.48 3.443(16) 170.8 2_646 yes
C24 H24B O4 0.97 2.58 3.291(14) 130.1 2_646 yes
C38 H38 O2 0.93 2.61 3.436(17) 147.6 . yes
C48 H48B O8 0.97 2.65 3.502(14) 146.1 2_745 yes
C22 H22A Br4 0.96 3.16 3.738(8) 120.4 1_455 yes
C44 H44 O7 0.98 2.60 3.349(9) 133.4 2_745 yes
C44 H44 Br1 0.98 3.13 3.897(8) 135.8 2_746 yes
C10 H10C O2 0.96 2.43 3.164(19) 132.6 2_756 yes
C12 H12A O4 0.97 2.48 3.443(16) 170.8 2_646 yes
C24 H24B O4 0.97 2.58 3.291(14) 130.1 2_646 yes
C38 H38 O2 0.93 2.61 3.436(17) 147.6 . yes
C48 H48B O8 0.97 2.65 3.502(14) 146.1 2_745 yes
C22 H22A Br4 0.96 3.16 3.738(8) 120.4 1_455 yes
C44 H44 O7 0.98 2.60 3.349(9) 133.4 2_745 yes
C44 H44 Br1 0.98 3.13 3.897(8) 135.8 2_746 yes
C44 H44 Br1 0.98 3.13 3.897(8) 135.8 2_746 yes
C44 H44 O7 0.98 2.60 3.349(9) 133.4 2_745 yes
C22 H22A Br4 0.96 3.16 3.738(8) 120.4 1_455 yes
C32 H32 O6 0.98 2.66 3.393(10) 131.5 2_657 yes
C48 H48B O8 0.97 2.65 3.502(14) 146.1 2_745 yes
C38 H38 O2 0.93 2.61 3.436(17) 147.6 . yes
C34 H34C O5 0.96 2.68 3.432(12) 136.0 2_657 yes
C24 H24B O4 0.97 2.58 3.291(14) 130.1 2_646 yes
C12 H12A O4 0.97 2.48 3.443(16) 170.8 2_646 yes
C10 H10C O2 0.96 2.43 3.164(19) 132.6 2_756 yes
C44 H44 Br1 0.98 3.13 3.897(8) 135.8 2_746 yes
C44 H44 O7 0.98 2.60 3.349(9) 133.4 2_745 yes
C48 H48B O8 0.97 2.65 3.502(14) 146.1 2_745 yes
C38 H38 O2 0.93 2.61 3.436(17) 147.6 . yes
C24 H24B O4 0.97 2.58 3.291(14) 130.1 2_646 yes
C12 H12A O4 0.97 2.48 3.443(16) 170.8 2_646 yes
C10 H10C O2 0.96 2.43 3.164(19) 132.6 2_756 yes

loop_
_geom_torsion_atom_site_label_1
_geom_torsion_atom_site_label_2
_geom_torsion_atom_site_label_3
_geom_torsion_atom_site_label_4
_geom_torsion
_geom_torsion_site_symmetry_1
_geom_torsion_site_symmetry_2
_geom_torsion_site_symmetry_3
_geom_torsion_site_symmetry_4
_geom_torsion_publ_flag
C41 C42 C37 C38 0.4(10) . . . . ?
C43 C42 C37 C38 178.3(7) . . . . ?
C41 C42 C37 Br4 -176.6(4) . . . . ?
C43 C42 C37 Br4 1.3(8) . . . . ?
C14 C13 C18 C17 -0.4(10) . . . . ?
Br2 C13 C18 C17 -176.3(4) . . . . ?
C14 C13 C18 C19 176.9(7) . . . . ?
Br2 C13 C18 C19 1.0(9) . . . . ?
C16 C17 C18 C13 -0.7(9) . . . . ?
C21 C17 C18 C13 179.3(6) . . . . ?
C16 C17 C18 C19 -178.0(6) . . . . ?
C21 C17 C18 C19 2.0(9) . . . . ?
C46 C45 N4 C47 93.6(9) . . . . ?
C41 C45 N4 C47 -139.0(7) . . . . ?
C46 C45 N4 C44 -92.8(8) . . . . ?
C41 C45 N4 C44 34.6(9) . . . . ?
C43 C44 N4 C47 114.6(7) . . . . ?
C48 C44 N4 C47 -6.6(9) . . . . ?
C43 C44 N4 C45 -59.6(9) . . . . ?
C48 C44 N4 C45 179.2(7) . . . . ?
C23 N2 C21 C17 -162.6(7) . . . . ?
C20 N2 C21 C17 38.6(8) . . . . ?
C23 N2 C21 C22 70.9(10) . . . . ?
C20 N2 C21 C22 -87.9(8) . . . . ?
C16 C17 C21 N2 172.4(6) . . . . ?
C18 C17 C21 N2 -7.5(8) . . . . ?
C16 C17 C21 C22 -62.4(8) . . . . ?
C18 C17 C21 C22 117.7(7) . . . . ?
N4 C44 C43 C42 48.8(7) . . . . ?
C48 C44 C43 C42 160.3(6) . . . . ?
C37 C42 C43 C44 159.5(6) . . . . ?
C41 C42 C43 C44 -22.7(8) . . . . ?
C39 C40 C41 C42 3.5(11) . . . . ?
C39 C40 C41 C45 -175.3(8) . . . . ?
C37 C42 C41 C40 -2.3(9) . . . . ?
C43 C42 C41 C40 179.8(6) . . . . ?
C37 C42 C41 C45 176.5(6) . . . . ?
C43 C42 C41 C45 -1.4(9) . . . . ?
N4 C45 C41 C40 176.4(6) . . . . ?
C46 C45 C41 C40 -58.3(9) . . . . ?
N4 C45 C41 C42 -2.4(9) . . . . ?
C46 C45 C41 C42 122.8(7) . . . . ?
C18 C17 C16 C15 1.6(10) . . . . ?
C21 C17 C16 C15 -178.3(7) . . . . ?
N3 C32 C31 C30 45.4(9) . . . . ?
C36 C32 C31 C30 156.7(7) . . . . ?
C29 C30 C31 C32 -20.3(10) . . . . ?
C25 C30 C31 C32 161.3(7) . . . . ?
C31 C32 N3 C35 143.8(7) . . . . ?
C36 C32 N3 C35 21.1(9) . . . . ?
C31 C32 N3 C33 -61.8(9) . . . . ?
C36 C32 N3 C33 175.5(7) . . . . ?
C26 C27 C28 C29 0.4(15) . . . . ?
C29 C30 C25 C26 -0.4(11) . . . . ?
C31 C30 C25 C26 178.0(8) . . . . ?
C29 C30 C25 Br3 -178.5(5) . . . . ?
C31 C30 C25 Br3 -0.1(9) . . . . ?
C27 C28 C29 C30 -0.7(13) . . . . ?
C27 C28 C29 C33 179.0(8) . . . . ?
C25 C30 C29 C28 0.7(10) . . . . ?
C31 C30 C29 C28 -177.7(7) . . . . ?
C25 C30 C29 C33 -179.0(6) . . . . ?
C31 C30 C29 C33 2.6(10) . . . . ?
C47 O7 C48 C44 -5.8(10) . . . . ?
N4 C44 C48 O7 7.1(9) . . . . ?
C43 C44 C48 O7 -109.4(7) . . . . ?
C45 N4 C47 O8 -0.6(14) . . . . ?
C44 N4 C47 O8 -174.6(9) . . . . ?
C45 N4 C47 O7 177.5(7) . . . . ?
C44 N4 C47 O7 3.5(9) . . . . ?
C48 O7 C47 O8 179.9(9) . . . . ?
C48 O7 C47 N4 1.7(10) . . . . ?
C42 C37 C38 C39 0.4(12) . . . . ?
Br4 C37 C38 C39 177.6(7) . . . . ?
C35 N3 C33 C29 -166.1(7) . . . . ?
C32 N3 C33 C29 42.0(8) . . . . ?
C35 N3 C33 C34 70.3(9) . . . . ?
C32 N3 C33 C34 -81.6(8) . . . . ?
C28 C29 C33 N3 169.5(7) . . . . ?
C30 C29 C33 N3 -10.8(8) . . . . ?
C28 C29 C33 C34 -66.0(9) . . . . ?
C30 C29 C33 C34 113.7(8) . . . . ?
C32 N3 C35 O6 165.7(9) . . . . ?
C33 N3 C35 O6 11.7(14) . . . . ?
C32 N3 C35 O5 -12.7(10) . . . . ?
C33 N3 C35 O5 -166.6(7) . . . . ?
C36 O5 C35 O6 178.5(9) . . . . ?
C36 O5 C35 N3 -3.1(11) . . . . ?
C28 C27 C26 C25 -0.1(15) . . . . ?
C30 C25 C26 C27 0.1(13) . . . . ?
Br3 C25 C26 C27 178.3(7) . . . . ?
C35 O5 C36 C32 16.2(10) . . . . ?
N3 C32 C36 O5 -21.5(8) . . . . ?
C31 C32 C36 O5 -138.7(8) . . . . ?
C13 C18 C19 C20 159.6(7) . . . . ?
C17 C18 C19 C20 -23.2(9) . . . . ?
C23 N2 C20 C19 138.0(7) . . . . ?
C21 N2 C20 C19 -61.1(8) . . . . ?
C23 N2 C20 C24 16.6(9) . . . . ?
C21 N2 C20 C24 177.6(7) . . . . ?
C18 C19 C20 N2 48.5(8) . . . . ?
C18 C19 C20 C24 158.3(8) . . . . ?
N2 C20 C24 O3 -16.5(9) . . . . ?
C19 C20 C24 O3 -132.2(8) . . . . ?
C20 C24 O3 C23 12.3(11) . . . . ?
C24 O3 C23 O4 176.6(10) . . . . ?
C24 O3 C23 N2 -1.9(11) . . . . ?
C21 N2 C23 O4 11.0(15) . . . . ?
C20 N2 C23 O4 171.2(10) . . . . ?
C21 N2 C23 O3 -170.6(7) . . . . ?
C20 N2 C23 O3 -10.4(10) . . . . ?
C18 C13 C14 C15 0.4(12) . . . . ?
Br2 C13 C14 C15 176.4(7) . . . . ?
C1 C6 C7 C8 153.2(8) . . . . ?
C5 C6 C7 C8 -26.8(10) . . . . ?
C5 C6 C1 C2 -0.8(11) . . . . ?
C7 C6 C1 C2 179.1(8) . . . . ?
C5 C6 C1 Br1 -175.2(6) . . . . ?
C7 C6 C1 Br1 4.7(10) . . . . ?
C6 C1 C2 C3 10(2) . . . . ?
Br1 C1 C2 C3 -175(2) . . . . ?
C13 C14 C15 C16 0.5(13) . . . . ?
C17 C16 C15 C14 -1.6(12) . . . . ?
C41 C40 C39 C38 -2.7(14) . . . . ?
C37 C38 C39 C40 0.7(13) . . . . ?
C11 N1 C9 C5 -162.0(8) . . . . ?
C8 N1 C9 C5 31.9(10) . . . . ?
C11 N1 C9 C10 74.6(14) . . . . ?
C8 N1 C9 C10 -91.6(12) . . . . ?
C1 C6 C5 C4 -1.6(12) . . . . ?
C7 C6 C5 C4 178.4(8) . . . . ?
C1 C6 C5 C9 178.7(7) . . . . ?
C7 C6 C5 C9 -1.3(11) . . . . ?
N1 C9 C5 C4 -178.6(8) . . . . ?
C10 C9 C5 C4 -54.2(12) . . . . ?
N1 C9 C5 C6 1.1(10) . . . . ?
C10 C9 C5 C6 125.5(9) . . . . ?
C11 N1 C8 C7 130.3(7) . . . . ?
C9 N1 C8 C7 -61.5(9) . . . . ?
C11 N1 C8 C12 7.8(10) . . . . ?
C9 N1 C8 C12 176.0(8) . . . . ?
C6 C7 C8 N1 53.3(9) . . . . ?
C6 C7 C8 C12 167.1(11) . . . . ?
C12 O1 C11 O2 -178.9(13) . . . . ?
C12 O1 C11 N1 -0.3(15) . . . . ?
C9 N1 C11 O2 6.0(17) . . . . ?
C8 N1 C11 O2 173.5(11) . . . . ?
C9 N1 C11 O1 -172.8(9) . . . . ?
C8 N1 C11 O1 -5.3(12) . . . . ?
C11 O1 C12 C8 5.1(15) . . . . ?
N1 C8 C12 O1 -7.7(12) . . . . ?
C7 C8 C12 O1 -124.9(11) . . . . ?
C6 C5 C4 C3 -3.5(18) . . . . ?
C9 C5 C4 C3 176.3(14) . . . . ?
C1 C2 C3 C4 -15(3) . . . . ?
C5 C4 C3 C2 12(3) . . . . ?
